data_2213029
loop_
_publ_author_name
'G. Y. S. K. Swamy'
'K. Ravikumar'
'P. Narender'
'V. Jayathirtha Rao'

_publ_section_title
;
 Methyl
 6-chloro-5-[hydroxy(5-oxocyclopent-1-enyl)methyl]pyridine-2-carboxylate
;
_journal_coeditor_code SK3105
_journal_issue 4
_journal_name_full 'Acta Crystallographica Section E'
_journal_page_first o1842
_journal_page_last o1843
_journal_paper_doi 10.1107/S1600536807011919
_journal_volume 63
_journal_year 2007
_chemical_formula_iupac 'C13 H12 Cl N O4'
_chemical_formula_moiety 'C13 H12 Cl N O4'
_chemical_formula_sum 'C13 H12 Cl N O4'
_chemical_formula_weight 281.69
_chemical_name_systematic
;Methyl
 6-chloro-5-[hydroxy(5-oxocyclopent-1-enyl)methyl]pyridine-2-carboxylate
;
_space_group_IT_number 14
_symmetry_cell_setting monoclinic
_symmetry_space_group_name_Hall '-P 2yn'
_symmetry_space_group_name_H-M 'P 1 21/n 1'
_atom_sites_solution_hydrogens geom
_atom_sites_solution_primary direct
_atom_sites_solution_secondary difmap
_cell_angle_alpha 90.00
_cell_angle_beta 105.6710(10)
_cell_angle_gamma 90.00
_cell_formula_units_Z 4
_cell_length_a 9.6954(6)
_cell_length_b 11.0961(6)
_cell_length_c 12.0810(7)
_cell_measurement_reflns_used 6509
_cell_measurement_temperature 293(2)
_cell_measurement_theta_max 55.991
_cell_measurement_theta_min 4.801
_cell_volume 1251.38(13)
_computing_cell_refinement 'SAINT (Bruker, 2001)'
_computing_data_collection 'SMART (Bruker, 2001)'
_computing_data_reduction SAINT
_computing_molecular_graphics
;
ORTEP-3 (Farrugia, 1997) and PLATON (Spek, 2003)
;
_computing_publication_material 'SHELXL97 and PARST (Nardelli, 1995)'
_computing_structure_refinement 'SHELXL97 (Sheldrick, 1997)'
_computing_structure_solution 'SHELXS97 (Sheldrick, 1997)'
_diffrn_ambient_temperature 273(2)
_diffrn_measured_fraction_theta_full 1.000
_diffrn_measured_fraction_theta_max 0.970
_diffrn_measurement_device 'Bruker SMART APEX'
_diffrn_measurement_device_type 'Bruker SMART APEX CCD area-detector'
_diffrn_measurement_method \w
_diffrn_radiation_monochromator graphite
_diffrn_radiation_source 'fine-focus sealed tube'
_diffrn_radiation_type MoK\a
_diffrn_radiation_wavelength 0.71073
_diffrn_reflns_av_R_equivalents 0.0165
_diffrn_reflns_av_sigmaI/netI 0.0149
_diffrn_reflns_limit_h_max 12
_diffrn_reflns_limit_h_min -12
_diffrn_reflns_limit_k_max 14
_diffrn_reflns_limit_k_min -14
_diffrn_reflns_limit_l_max 15
_diffrn_reflns_limit_l_min -15
_diffrn_reflns_number 10525
_diffrn_reflns_theta_full 25.00
_diffrn_reflns_theta_max 28.00
_diffrn_reflns_theta_min 2.40
_diffrn_standards_number 0
_exptl_absorpt_coefficient_mu 0.315
_exptl_absorpt_correction_T_max 0.9484
_exptl_absorpt_correction_T_min 0.9369
_exptl_absorpt_correction_type none
_exptl_crystal_colour 'Pale yellow'
_exptl_crystal_density_diffrn 1.495
_exptl_crystal_density_method 'not measured'
_exptl_crystal_description needles
_exptl_crystal_F_000 584
_exptl_crystal_size_max 0.21
_exptl_crystal_size_mid 0.20
_exptl_crystal_size_min 0.17
_refine_diff_density_max 0.279
_refine_diff_density_min -0.213
_refine_ls_extinction_method none
_refine_ls_goodness_of_fit_ref 1.054
_refine_ls_hydrogen_treatment constr
_refine_ls_matrix_type full
_refine_ls_number_parameters 174
_refine_ls_number_reflns 2938
_refine_ls_number_restraints 0
_refine_ls_restrained_S_all 1.054
_refine_ls_R_factor_all 0.0405
_refine_ls_R_factor_gt 0.0372
_refine_ls_shift/su_max 0.000
_refine_ls_shift/su_mean 0.000
_refine_ls_structure_factor_coef Fsqd
_refine_ls_weighting_details 'calc w=1/[\s^2^(Fo^2^)+(0.0598P)^2^+0.263P] where P=(Fo^2^+2Fc^2^)/3'
_refine_ls_weighting_scheme calc
_refine_ls_wR_factor_gt 0.1014
_refine_ls_wR_factor_ref 0.1044
_reflns_number_gt 2663
_reflns_number_total 2938
_reflns_threshold_expression I>2\s(I)
_cod_data_source_file sk3105.cif
_cod_data_source_block I
_cod_depositor_comments
;
The following automatic conversions were performed:
'_symmetry_cell_setting' value 'Monoclinic' changed to 'monoclinic'
according to '/home/saulius/struct/CIF-dictionaries/cif_core.dic'
dictionary named 'cif_core.dic' version 2.4.1 from 2010-06-29.

Automatic conversion script
Id: cif_fix_enum 1527 2010-12-29 10:47:43Z saulius 

The following automatic conversions were performed:

'_symmetry_cell_setting' value 'Monoclinic' changed to 'monoclinic'
according to /home/saulius/struct/CIF-dictionaries/cif_core.dic
dictionary named 'cif_core.dic' version 2.4.1 from 2010-06-29.

Automatic conversion script
Id: cif_fix_values 1715 2011-07-08 13:25:40Z adriana 
;
_cod_original_sg_symbol_H-M 'P 21/n'
_cod_database_code 2213029
_cod_database_fobs_code 2213029

loop_
_symmetry_equiv_pos_as_xyz
'x, y, z'
'-x+1/2, y+1/2, -z+1/2'
'-x, -y, -z'
'x-1/2, -y-1/2, z-1/2'

loop_
_atom_site_type_symbol
_atom_site_label
_atom_site_fract_x
_atom_site_fract_y
_atom_site_fract_z
_atom_site_U_iso_or_equiv
_atom_site_adp_type
_atom_site_calc_flag
_atom_site_refinement_flags
_atom_site_occupancy
Cl Cl1 1.21457(4) -0.00377(3) 0.96935(3) 0.04545(13) Uani d . 1
O O1 0.84559(14) -0.02271(10) 0.72697(10) 0.0602(3) Uani d . 1
O O2 1.18862(13) 0.21769(14) 0.69314(11) 0.0713(4) Uani d . 1
O O3 1.06068(12) 0.28223(11) 1.24012(8) 0.0538(3) Uani d . 1
O O4 0.94434(13) 0.43440(9) 1.13313(8) 0.0515(3) Uani d . 1
N N1 1.09248(11) 0.17295(10) 1.04613(9) 0.0361(2) Uani d . 1
C C1 1.08735(13) 0.11088(11) 0.95204(10) 0.0332(3) Uani d . 1
C C2 0.98999(13) 0.12958(11) 0.84460(10) 0.0341(3) Uani d . 1
C C3 0.89915(14) 0.22725(12) 0.83811(11) 0.0398(3) Uani d . 1
C C4 0.90490(15) 0.29762(12) 0.93384(11) 0.0400(3) Uani d . 1
C C5 1.00063(14) 0.26542(11) 1.03675(11) 0.0360(3) Uani d . 1
C C6 1.00671(14) 0.32682(12) 1.14842(11) 0.0400(3) Uani d . 1
C C7 0.9427(2) 0.49659(15) 1.23831(15) 0.0630(5) Uani d . 1
C C8 0.97346(15) 0.04595(12) 0.74250(11) 0.0418(3) Uani d . 1
C C9 0.96391(14) 0.11435(12) 0.63354(11) 0.0393(3) Uani d . 1
C C10 1.07752(16) 0.19694(15) 0.62099(12) 0.0474(3) Uani d . 1
C C11 1.0302(2) 0.2514(2) 0.50185(14) 0.0631(5) Uani d . 1
C C12 0.88990(18) 0.18923(15) 0.44368(12) 0.0513(4) Uani d . 1
C C13 0.86066(17) 0.11073(13) 0.53538(12) 0.0463(3) Uani d . 1
H H1 0.8591 -0.0772 0.7746 0.090 Uiso calc R 1
H H3 0.8335 0.2458 0.7685 0.048 Uiso calc R 1
H H4 0.8460 0.3647 0.9291 0.048 Uiso calc R 1
H H7A 0.8914 0.4491 1.2804 0.094 Uiso calc R 1
H H7B 0.8964 0.5733 1.2198 0.094 Uiso calc R 1
H H7C 1.0392 0.5086 1.2843 0.094 Uiso calc R 1
H H8 1.0557 -0.0088 0.7573 0.050 Uiso calc R 1
H H11A 1.1009 0.2367 0.4600 0.076 Uiso calc R 1
H H11B 1.0162 0.3377 0.5062 0.076 Uiso calc R 1
H H12A 0.8138 0.2477 0.4169 0.062 Uiso calc R 1
H H12B 0.8991 0.1414 0.3788 0.062 Uiso calc R 1
H H13 0.7785 0.0640 0.5248 0.056 Uiso calc R 1

loop_
_atom_site_aniso_label
_atom_site_aniso_U_11
_atom_site_aniso_U_22
_atom_site_aniso_U_33
_atom_site_aniso_U_12
_atom_site_aniso_U_13
_atom_site_aniso_U_23
Cl1 0.0436(2) 0.0473(2) 0.0436(2) 0.01325(13) 0.00857(15) 0.00518(13)
N1 0.0378(5) 0.0390(5) 0.0302(5) 0.0003(4) 0.0072(4) 0.0031(4)
C5 0.0406(6) 0.0359(6) 0.0321(6) -0.0014(5) 0.0106(5) 0.0022(5)
C1 0.0330(6) 0.0340(6) 0.0323(6) 0.0015(4) 0.0085(5) 0.0050(4)
O4 0.0758(7) 0.0416(5) 0.0378(5) 0.0075(5) 0.0165(5) -0.0032(4)
O3 0.0667(7) 0.0604(7) 0.0322(5) 0.0103(5) 0.0097(5) 0.0017(4)
C9 0.0473(7) 0.0385(6) 0.0312(6) 0.0077(5) 0.0089(5) -0.0037(5)
C4 0.0453(7) 0.0387(7) 0.0354(6) 0.0081(5) 0.0099(5) 0.0037(5)
C2 0.0374(6) 0.0345(6) 0.0295(6) -0.0010(5) 0.0077(5) 0.0023(4)
C8 0.0510(8) 0.0366(7) 0.0326(6) 0.0045(6) 0.0024(5) -0.0019(5)
C3 0.0427(7) 0.0416(7) 0.0315(6) 0.0056(5) 0.0038(5) 0.0039(5)
O1 0.0786(8) 0.0448(6) 0.0446(6) -0.0206(5) -0.0053(5) 0.0075(5)
C6 0.0438(7) 0.0422(7) 0.0348(6) -0.0022(5) 0.0118(5) -0.0002(5)
O2 0.0534(7) 0.1026(10) 0.0511(7) -0.0151(7) 0.0024(5) -0.0012(7)
C12 0.0618(9) 0.0582(9) 0.0319(6) 0.0109(7) 0.0090(6) 0.0013(6)
C13 0.0522(8) 0.0467(7) 0.0353(7) 0.0005(6) 0.0039(6) -0.0017(5)
C10 0.0476(8) 0.0587(9) 0.0363(7) 0.0027(6) 0.0121(6) -0.0041(6)
C11 0.0651(10) 0.0842(13) 0.0413(8) -0.0058(9) 0.0166(7) 0.0099(8)
C7 0.0912(13) 0.0520(10) 0.0481(9) 0.0047(8) 0.0228(9) -0.0129(7)

loop_
_atom_type_symbol
_atom_type_description
_atom_type_scat_dispersion_real
_atom_type_scat_dispersion_imag
_atom_type_scat_source
C C 0.0033 0.0016 'International Tables Vol C Tables 4.2.6.8 and 6.1.1.4'
H H 0.0000 0.0000 'International Tables Vol C Tables 4.2.6.8 and 6.1.1.4'
N N 0.0061 0.0033 'International Tables Vol C Tables 4.2.6.8 and 6.1.1.4'
O O 0.0106 0.0060 'International Tables Vol C Tables 4.2.6.8 and 6.1.1.4'
Cl Cl 0.1484 0.1585 'International Tables Vol C Tables 4.2.6.8 and 6.1.1.4'

loop_
_geom_angle_atom_site_label_1
_geom_angle_atom_site_label_2
_geom_angle_atom_site_label_3
_geom_angle
_geom_angle_publ_flag
C1 N1 C5 117.16(11) ?
N1 C5 C4 122.83(12) ?
N1 C5 C6 114.04(11) ?
C4 C5 C6 123.08(12) ?
N1 C1 C2 125.54(11) ?
N1 C1 Cl1 114.63(9) ?
C2 C1 Cl1 119.83(9) ?
C6 O4 C7 114.73(12) ?
C13 C9 C10 109.33(13) ?
C13 C9 C8 128.33(13) ?
C10 C9 C8 122.33(12) ?
C5 C4 C3 118.12(12) ?
C5 C4 H4 120.9 ?
C3 C4 H4 120.9 ?
C3 C2 C1 115.33(11) ?
C3 C2 C8 120.44(11) ?
C1 C2 C8 124.07(11) ?
O1 C8 C9 108.05(11) y
O1 C8 C2 109.36(12) y
C9 C8 C2 111.83(11) ?
O1 C8 H8 109.2 ?
C9 C8 H8 109.2 ?
C2 C8 H8 109.2 ?
C4 C3 C2 120.84(12) ?
C4 C3 H3 119.6 ?
C2 C3 H3 119.6 ?
C8 O1 H1 109.5 ?
O3 C6 O4 124.67(12) ?
O3 C6 C5 123.13(13) ?
O4 C6 C5 112.20(11) ?
C13 C12 C11 104.31(12) ?
C13 C12 H12A 110.9 ?
C11 C12 H12A 110.9 ?
C13 C12 H12B 110.9 ?
C11 C12 H12B 110.9 ?
H12A C12 H12B 108.9 ?
C9 C13 C12 113.29(14) ?
C9 C13 H13 123.4 ?
C12 C13 H13 123.4 ?
O2 C10 C9 126.11(14) ?
O2 C10 C11 126.23(16) ?
C9 C10 C11 107.66(13) ?
C10 C11 C12 105.23(14) ?
C10 C11 H11A 110.7 ?
C12 C11 H11A 110.7 ?
C10 C11 H11B 110.7 ?
C12 C11 H11B 110.7 ?
H11A C11 H11B 108.8 ?
O4 C7 H7A 109.5 ?
O4 C7 H7B 109.5 ?
H7A C7 H7B 109.5 ?
O4 C7 H7C 109.5 ?
H7A C7 H7C 109.5 ?
H7B C7 H7C 109.5 ?

loop_
_geom_bond_atom_site_label_1
_geom_bond_atom_site_label_2
_geom_bond_distance
_geom_bond_publ_flag
Cl1 C1 1.7447(12) y
N1 C1 1.3186(16) y
N1 C5 1.3431(17) y
C5 C4 1.3825(18) ?
C5 C6 1.4982(18) ?
C1 C2 1.3990(16) ?
O4 C6 1.3283(17) y
O4 C7 1.4497(18) y
O3 C6 1.1970(16) y
C9 C13 1.3299(19) ?
C9 C10 1.472(2) ?
C9 C8 1.5006(18) ?
C4 C3 1.3840(18) ?
C4 H4 0.9300 ?
C2 C3 1.3853(18) ?
C2 C8 1.5170(17) ?
C8 O1 1.4237(18) y
C8 H8 0.9800 ?
C3 H3 0.9300 ?
O1 H1 0.8200 ?
O2 C10 1.2107(18) y
C12 C13 1.495(2) ?
C12 C11 1.517(2) ?
C12 H12A 0.9700 ?
C12 H12B 0.9700 ?
C13 H13 0.9300 ?
C10 C11 1.514(2) ?
C11 H11A 0.9700 ?
C11 H11B 0.9700 ?
C7 H7A 0.9600 ?
C7 H7B 0.9600 ?
C7 H7C 0.9600 ?

loop_
_geom_hbond_atom_site_label_D
_geom_hbond_atom_site_label_H
_geom_hbond_atom_site_label_A
_geom_hbond_site_symmetry_A
_geom_hbond_distance_DH
_geom_hbond_distance_HA
_geom_hbond_distance_DA
_geom_hbond_angle_DHA
O1 H1 O3 3_757 0.82 2.43 3.0135(17) 129
O1 H1 N1 3_757 0.82 2.34 3.1247(15) 160
C3 H3 O3 4_565 0.93 2.59 3.1753(18) 121
C4 H4 O1 2_656 0.93 2.58 3.3314(17) 138
C8 H8 Cl1 . 0.98 2.61 3.1335(13) 114

loop_
_cod_related_entry_id
_cod_related_entry_database
_cod_related_entry_code
1 ChemSpider 9667693
